data_4315219
loop_
_publ_author_name
'Nans Roques'
'Neus Domingo'
'Daniel Maspoch'
'Klaus Wurst'
'Concepci\'o Rovira'
'Javier Tejada'
'Daniel Ruiz-Molina'
'Jaume Veciana'

_publ_contact_author_address
;
Campus Universitari
Institut de Ciencia de Materials de Barcelona
Cerdanyola
Barcelona
08193
SPAIN
;
_publ_contact_author_email VECIANAJ@ICMAB.ES
_publ_contact_author_name 'Prof J Veciana'
_publ_section_title
;
 Metal-Radical Chains Based on Polychlorotriphenylmethyl Radicals:
 Synthesis, Structure, and Magnetic Properties
;
_journal_name_full 'Inorganic Chemistry'
_journal_page_first 3482
_journal_page_last 3488
_journal_paper_doi 10.1021/ic100037z
_journal_volume 49
_journal_year 2010
_chemical_formula_sum 'C75 H49 Cl26 Cu2 N5 O12'
_chemical_formula_weight 2260.97
_chemical_name_systematic
; 
 ? 
;
_space_group_IT_number 2
_symmetry_cell_setting triclinic
_symmetry_space_group_name_Hall '-P 1'
_symmetry_space_group_name_H-M 'P -1'
_atom_sites_solution_hydrogens geom
_atom_sites_solution_primary direct
_atom_sites_solution_secondary difmap
_audit_creation_method SHELXL-97
_cell_angle_alpha 72.657(5)
_cell_angle_beta 89.696(6)
_cell_angle_gamma 80.093(7)
_cell_formula_units_Z 1
_cell_length_a 8.7930(10)
_cell_length_b 17.170(2)
_cell_length_c 23.846(4)
_cell_measurement_reflns_used 23023
_cell_measurement_temperature 293(2)
_cell_measurement_theta_max 20.0
_cell_measurement_theta_min 1.0
_cell_volume 3381.2(8)
_computing_data_collection COLLECT
_computing_data_reduction 'DENZO and SCALEPACK'
_computing_structure_refinement 'SHELXL-97 (Sheldrick, 1997)'
_computing_structure_solution 'SHELXS-97 (Sheldrick, 1990)'
_diffrn_ambient_temperature 293(2)
_diffrn_measured_fraction_theta_full 0.988
_diffrn_measured_fraction_theta_max 0.988
_diffrn_measurement_device_type 'Nonius KappaCCD'
_diffrn_measurement_method 'phi- and omega-scan'
_diffrn_radiation_monochromator graphite
_diffrn_radiation_source 'fine-focus sealed tube'
_diffrn_radiation_type MoK\a
_diffrn_radiation_wavelength 0.71073
_diffrn_reflns_av_R_equivalents 0.0898
_diffrn_reflns_av_sigmaI/netI 0.1220
_diffrn_reflns_limit_h_max 0
_diffrn_reflns_limit_h_min -8
_diffrn_reflns_limit_k_max 15
_diffrn_reflns_limit_k_min -15
_diffrn_reflns_limit_l_max 21
_diffrn_reflns_limit_l_min -21
_diffrn_reflns_number 9970
_diffrn_reflns_theta_full 19.00
_diffrn_reflns_theta_max 19.00
_diffrn_reflns_theta_min 2.46
_diffrn_standards_number 0
_exptl_absorpt_coefficient_mu 0.869
_exptl_absorpt_correction_type none
_exptl_crystal_colour red
_exptl_crystal_density_diffrn 1.110
_exptl_crystal_density_method 'not measured'
_exptl_crystal_description plate
_exptl_crystal_F_000 1130
_exptl_crystal_size_max 0.2
_exptl_crystal_size_mid 0.1
_exptl_crystal_size_min 0.03
_refine_diff_density_max 0.414
_refine_diff_density_min -0.437
_refine_diff_density_rms 0.087
_refine_ls_extinction_method none
_refine_ls_goodness_of_fit_ref 1.044
_refine_ls_hydrogen_treatment omitted
_refine_ls_matrix_type full
_refine_ls_number_parameters 504
_refine_ls_number_reflns 5368
_refine_ls_number_restraints 30
_refine_ls_restrained_S_all 1.043
_refine_ls_R_factor_all 0.1867
_refine_ls_R_factor_gt 0.1065
_refine_ls_shift/su_max 0.002
_refine_ls_shift/su_mean 0.000
_refine_ls_structure_factor_coef Fsqd
_refine_ls_weighting_details 'calc w=1/[\s^2^(Fo^2^)+(0.1772P)^2^+2.2757P] where P=(Fo^2^+2Fc^2^)/3'
_refine_ls_weighting_scheme calc
_refine_ls_wR_factor_gt 0.2668
_refine_ls_wR_factor_ref 0.3101
_reflns_number_gt 2928
_reflns_number_total 5368
_reflns_threshold_expression >2sigma(I)
_cod_data_source_file ic100037z_si_003.cif
_cod_data_source_block cudiac
_cod_database_code 4315219

loop_
_symmetry_equiv_pos_as_xyz
'x, y, z'
'-x, -y, -z'

loop_
_atom_site_label
_atom_site_type_symbol
_atom_site_fract_x
_atom_site_fract_y
_atom_site_fract_z
_atom_site_U_iso_or_equiv
_atom_site_adp_type
_atom_site_occupancy
_atom_site_symmetry_multiplicity
_atom_site_calc_flag
_atom_site_refinement_flags
_atom_site_disorder_assembly
_atom_site_disorder_group
Cu1 Cu 1.4678(4) -0.0186(2) 0.4781(2) 0.1014(15) Uani 0.50 1 d P . .
Cu2 Cu 0.3688(11) 0.5069(6) 0.0156(3) 0.251(5) Uani 0.50 1 d P . .
Cl1 Cl 1.0479(5) 0.1701(3) 0.5235(2) 0.1040(15) Uani 1 1 d . . .
Cl2 Cl 0.7825(4) 0.3113(2) 0.46176(17) 0.0828(12) Uani 1 1 d . . .
Cl3 Cl 1.1418(5) 0.4040(3) 0.2757(2) 0.1080(15) Uani 1 1 d . . .
Cl4 Cl 1.3950(5) 0.2550(3) 0.3384(2) 0.1282(18) Uani 1 1 d . . .
Cl5 Cl 0.7700(5) 0.2750(3) 0.3121(2) 0.1045(15) Uani 1 1 d . . .
Cl6 Cl 0.6334(10) 0.3043(4) 0.1880(3) 0.208(3) Uani 1 1 d . . .
Cl7 Cl 0.6726(12) 0.6243(5) 0.1314(3) 0.240(4) Uani 1 1 d . . .
Cl8 Cl 0.8126(7) 0.5990(3) 0.2546(2) 0.1331(19) Uani 1 1 d . . .
Cl9 Cl 0.5006(4) 0.4595(3) 0.3572(2) 0.0972(15) Uani 1 1 d . . .
Cl10 Cl 0.3876(4) 0.5797(3) 0.4289(2) 0.1125(17) Uani 1 1 d . . .
Cl11 Cl 0.6242(5) 0.6593(3) 0.4817(2) 0.1157(17) Uani 1 1 d . . .
Cl12 Cl 0.9689(4) 0.6205(2) 0.45926(19) 0.0960(14) Uani 1 1 d . . .
Cl13 Cl 1.0849(4) 0.5052(2) 0.38601(19) 0.0888(13) Uani 1 1 d . . .
O1 O 1.3209(15) 0.0822(9) 0.4415(7) 0.138(5) Uani 1 1 d . . .
O2 O 1.4207(17) 0.1438(10) 0.4931(7) 0.150(6) Uani 1 1 d . . .
O4 O 0.709(3) 0.4697(14) 0.0663(8) 0.270(12) Uani 1 1 d D . .
O3 O 0.461(3) 0.4884(13) 0.0977(9) 0.241(10) Uani 1 1 d D . .
C1 C 1.326(3) 0.1458(13) 0.4563(10) 0.112(7) Uani 1 1 d . . .
C2 C 0.610(4) 0.472(3) 0.1067(14) 0.253(19) Uiso 1 1 d D . .
C3 C 1.203(2) 0.2202(9) 0.4264(9) 0.081(5) Uani 1 1 d . . .
C4 C 1.0727(19) 0.2335(10) 0.4557(7) 0.076(5) Uani 1 1 d . . .
C5 C 0.9537(15) 0.2996(10) 0.4277(7) 0.068(4) Uani 1 1 d . . .
C6 C 0.9693(15) 0.3532(9) 0.3709(7) 0.060(4) Uani 1 1 d . . .
C7 C 1.1093(19) 0.3389(9) 0.3441(6) 0.075(4) Uani 1 1 d . . .
C8 C 1.2220(15) 0.2727(11) 0.3721(9) 0.080(4) Uani 1 1 d . . .
C9 C 0.8444(14) 0.4278(9) 0.3414(7) 0.066(4) Uani 1 1 d . . .
C10 C 0.7826(15) 0.4376(10) 0.2819(7) 0.073(4) Uani 1 1 d . . .
C11 C 0.7474(17) 0.3740(10) 0.2642(8) 0.080(5) Uani 1 1 d . . .
C12 C 0.683(3) 0.3867(16) 0.2131(13) 0.139(8) Uani 1 1 d . . .
C13 C 0.658(3) 0.460(3) 0.1701(11) 0.170(11) Uani 1 1 d D . .
C14 C 0.699(3) 0.5263(13) 0.1823(9) 0.138(8) Uani 1 1 d . . .
C15 C 0.7603(17) 0.5159(11) 0.2398(8) 0.091(5) Uani 1 1 d . . .
C16 C 0.7915(16) 0.4824(9) 0.3753(7) 0.064(4) Uani 1 1 d . . .
C17 C 0.6384(18) 0.5058(9) 0.3821(6) 0.068(4) Uani 1 1 d . . .
C18 C 0.5836(15) 0.5573(10) 0.4151(7) 0.083(5) Uani 1 1 d . . .
C19 C 0.6860(17) 0.5944(8) 0.4421(6) 0.072(4) Uani 1 1 d . . .
C20 C 0.8428(16) 0.5725(9) 0.4306(7) 0.080(5) Uani 1 1 d . . .
C21 C 0.8947(15) 0.5181(9) 0.3978(6) 0.068(4) Uani 1 1 d . . .
N1 N 1.668(3) 0.0372(16) 0.4380(14) 0.177(13) Uani 1 1 d . . .
C22 C 1.633(6) 0.006(3) 0.409(4) 0.34(5) Uani 1 1 d . . .
C23 C 1.801(6) 0.0581(17) 0.4512(16) 0.183(12) Uani 1 1 d . . .
C24 C 1.905(4) 0.0679(15) 0.4145(16) 0.144(9) Uani 1 1 d . . .
C25 C 1.890(3) 0.0635(15) 0.3646(16) 0.151(10) Uani 1 1 d . . .
C26 C 1.751(6) 0.036(3) 0.3547(18) 0.253(19) Uani 1 1 d . . .
N2 N 1.353(3) -0.0714(17) 0.4127(12) 0.097(8) Uiso 0.50 1 d PD . .
C27 C 1.351(4) -0.142(2) 0.4078(17) 0.127(13) Uiso 0.50 1 d PD . .
C28 C 1.267(5) -0.178(3) 0.378(2) 0.160(17) Uiso 0.50 1 d PD . .
C29 C 1.253(6) -0.133(3) 0.323(2) 0.20(2) Uiso 0.50 1 d PD . .
C30 C 1.254(7) -0.049(3) 0.310(2) 0.20(2) Uiso 0.50 1 d PD . .
C31 C 1.291(5) -0.021(3) 0.3567(19) 0.168(17) Uiso 0.50 1 d PD . .
N3 N 0.401(5) 0.380(2) 0.0294(17) 0.282(15) Uiso 0.50 1 d PD . .
C32A C 0.401(5) 0.380(2) 0.0294(17) 0.282(15) Uiso 0.50 1 d P . .
N3A N 0.556(5) 0.368(2) 0.0131(16) 0.274(15) Uiso 0.50 1 d P . .
C32 C 0.556(5) 0.368(2) 0.0131(16) 0.274(15) Uiso 0.50 1 d PD . .
C33 C 0.627(5) 0.286(4) 0.019(4) 0.57(5) Uiso 1 1 d D . .
C34 C 0.537(8) 0.225(3) 0.028(4) 0.46(4) Uiso 1 1 d D . .
C35 C 0.386(8) 0.240(3) 0.043(5) 0.582 Uiso 1 1 d D . .
C36 C 0.314(5) 0.320(4) 0.037(5) 0.604 Uiso 1 1 d D . .
O5 O 0.111(8) 0.525(4) 0.036(3) 0.34(3) Uiso 0.50 1 d P . .
C37 C 0.083(11) 0.524(6) 0.090(5) 0.31(4) Uiso 0.50 1 d P . .
C38 C 0.235(7) 0.506(4) 0.152(3) 0.21(2) Uiso 0.50 1 d P . .
O6 O 0.266(14) 0.584(7) 0.181(5) 0.60(7) Uiso 0.50 1 d PD . .
C39 C 0.257(11) 0.599(5) 0.239(4) 0.33(4) Uiso 0.50 1 d PD . .
C40 C 0.327(8) 0.662(4) 0.245(3) 0.24(3) Uiso 0.50 1 d PD . .
O7 O 0.816(8) 0.796(4) 0.318(2) 0.32(3) Uiso 0.50 1 d PD . .
C41 C 0.655(8) 0.823(6) 0.295(4) 0.34(4) Uiso 0.50 1 d PD . .
C42 C 0.645(12) 0.831(8) 0.232(4) 0.44(7) Uiso 0.50 1 d PD . .
O8 O 1.245(11) 0.158(6) 0.236(4) 0.54(6) Uiso 0.50 1 d PD . .
C43 C 1.087(9) 0.196(6) 0.215(4) 0.33(4) Uiso 0.50 1 d PD . .
C44 C 1.089(10) 0.260(5) 0.158(4) 0.33(4) Uiso 0.50 1 d PD . .

loop_
_atom_site_aniso_label
_atom_site_aniso_U_11
_atom_site_aniso_U_22
_atom_site_aniso_U_33
_atom_site_aniso_U_23
_atom_site_aniso_U_13
_atom_site_aniso_U_12
Cu1 0.074(3) 0.078(3) 0.136(4) -0.021(2) -0.005(3) 0.010(2)
Cu2 0.327(10) 0.295(10) 0.120(6) -0.085(6) -0.113(7) 0.019(8)
Cl1 0.119(3) 0.086(3) 0.087(3) -0.012(3) 0.010(3) 0.009(2)
Cl2 0.062(2) 0.090(3) 0.092(3) -0.028(2) 0.011(2) -0.001(2)
Cl3 0.098(3) 0.114(3) 0.099(4) -0.023(3) 0.021(3) -0.002(3)
Cl4 0.078(3) 0.132(4) 0.153(5) -0.030(3) 0.030(3) 0.017(3)
Cl5 0.102(3) 0.101(3) 0.123(4) -0.052(3) -0.014(3) -0.017(2)
Cl6 0.288(9) 0.187(6) 0.181(7) -0.105(5) -0.095(6) -0.033(6)
Cl7 0.394(12) 0.168(6) 0.112(5) -0.009(4) -0.103(6) 0.019(7)
Cl8 0.199(5) 0.093(3) 0.094(4) -0.013(3) -0.020(3) -0.016(3)
Cl9 0.064(2) 0.113(3) 0.131(4) -0.063(3) -0.016(2) -0.012(2)
Cl10 0.056(3) 0.125(4) 0.171(5) -0.079(3) -0.001(3) 0.004(2)
Cl11 0.094(3) 0.128(4) 0.150(4) -0.089(3) 0.002(3) 0.001(3)
Cl12 0.085(3) 0.104(3) 0.115(4) -0.057(3) -0.018(2) -0.018(2)
Cl13 0.051(2) 0.104(3) 0.119(4) -0.047(3) 0.001(2) -0.011(2)
O1 0.122(10) 0.086(10) 0.171(14) -0.016(9) 0.029(9) 0.034(8)
O2 0.118(11) 0.184(15) 0.124(13) -0.055(11) -0.036(10) 0.050(9)
O4 0.40(3) 0.26(2) 0.111(15) -0.065(15) -0.086(18) 0.06(2)
O3 0.26(2) 0.27(2) 0.204(19) -0.119(17) -0.107(17) 0.022(17)
C1 0.14(2) 0.079(16) 0.097(17) -0.027(15) 0.044(15) 0.027(16)
C3 0.072(13) 0.052(11) 0.096(15) 0.003(10) -0.021(11) 0.010(10)
C4 0.042(10) 0.079(12) 0.116(15) -0.041(11) 0.005(11) -0.013(9)
C5 0.054(10) 0.087(11) 0.071(13) -0.035(10) 0.003(9) -0.014(9)
C6 0.049(10) 0.084(11) 0.055(12) -0.035(10) 0.003(8) -0.007(9)
C7 0.091(13) 0.066(11) 0.053(11) -0.004(9) 0.007(10) 0.002(10)
C8 0.055(10) 0.072(11) 0.104(15) -0.027(11) 0.002(10) 0.012(9)
C9 0.035(8) 0.069(10) 0.090(13) -0.027(10) -0.006(9) 0.011(8)
C10 0.068(10) 0.059(11) 0.075(13) -0.003(11) -0.032(9) 0.009(8)
C11 0.086(11) 0.099(14) 0.056(13) -0.041(11) -0.016(9) 0.011(10)
C12 0.18(2) 0.17(2) 0.075(18) -0.056(17) -0.026(16) -0.006(17)
C13 0.21(2) 0.27(4) 0.052(17) -0.09(2) -0.046(15) -0.01(2)
C14 0.20(2) 0.117(17) 0.081(17) -0.035(14) -0.062(15) 0.029(14)
C15 0.095(12) 0.099(15) 0.076(14) -0.039(12) -0.026(10) 0.011(10)
C16 0.030(9) 0.061(9) 0.097(12) -0.024(9) 0.000(8) 0.004(8)
C17 0.076(13) 0.069(10) 0.063(11) -0.035(8) -0.008(8) 0.005(8)
C18 0.048(9) 0.087(12) 0.091(13) -0.003(10) -0.016(9) 0.001(9)
C19 0.067(11) 0.077(10) 0.079(11) -0.039(9) 0.004(8) -0.005(8)
C20 0.039(10) 0.083(11) 0.111(14) -0.016(10) -0.018(9) -0.018(8)
C21 0.049(9) 0.090(11) 0.082(12) -0.054(9) 0.010(8) -0.004(8)
N1 0.054(12) 0.109(17) 0.30(3) 0.016(17) 0.065(17) 0.038(13)
C22 0.20(5) 0.28(5) 0.54(10) -0.04(5) -0.13(5) -0.15(4)
C23 0.21(4) 0.15(2) 0.20(3) -0.07(2) 0.08(3) -0.04(2)
C24 0.19(3) 0.134(19) 0.10(2) -0.010(17) 0.06(2) -0.083(17)
C25 0.19(3) 0.14(2) 0.11(2) -0.026(18) 0.04(2) -0.034(18)
C26 0.26(4) 0.29(5) 0.25(4) -0.13(3) -0.05(3) -0.10(4)

loop_
_atom_type_symbol
_atom_type_description
_atom_type_scat_dispersion_real
_atom_type_scat_dispersion_imag
_atom_type_scat_source
C C 0.0033 0.0016 'International Tables Vol C Tables 4.2.6.8 and 6.1.1.4'
H H 0.0000 0.0000 'International Tables Vol C Tables 4.2.6.8 and 6.1.1.4'
N N 0.0061 0.0033 'International Tables Vol C Tables 4.2.6.8 and 6.1.1.4'
Cl Cl 0.1484 0.1585 'International Tables Vol C Tables 4.2.6.8 and 6.1.1.4'
Cu Cu 0.3201 1.2651 'International Tables Vol C Tables 4.2.6.8 and 6.1.1.4'
O O 0.0106 0.0060 'International Tables Vol C Tables 4.2.6.8 and 6.1.1.4'

loop_
_geom_angle_atom_site_label_1
_geom_angle_atom_site_label_2
_geom_angle_atom_site_label_3
_geom_angle
_geom_angle_site_symmetry_1
_geom_angle_site_symmetry_3
_geom_angle_publ_flag
Cu1 Cu1 O1 92.9(6) 2_856 . ?
Cu1 Cu1 O2 103.0(6) 2_856 2_856 ?
O1 Cu1 O2 162.7(7) . 2_856 ?
Cu1 Cu1 C22 100.2(13) 2_856 . ?
O1 Cu1 C22 94.4(15) . . ?
O2 Cu1 C22 89.4(15) 2_856 . ?
Cu1 Cu1 N1 72.6(11) 2_856 . ?
O1 Cu1 N1 92.9(6) . . ?
O2 Cu1 N1 98.2(7) 2_856 . ?
C22 Cu1 N1 27.7(14) . . ?
Cu1 Cu1 N1 67.8(11) 2_856 2_856 ?
O1 Cu1 N1 89.1(6) . 2_856 ?
O2 Cu1 N1 90.7(7) 2_856 2_856 ?
C22 Cu1 N1 167.6(14) . 2_856 ?
N1 Cu1 N1 140.4(4) . 2_856 ?
Cu1 Cu1 N2 176.1(7) 2_856 . ?
O1 Cu1 N2 84.3(8) . . ?
O2 Cu1 N2 79.4(8) 2_856 . ?
C22 Cu1 N2 82.9(15) . . ?
N1 Cu1 N2 110.3(13) . . ?
N1 Cu1 N2 109.3(13) 2_856 . ?
O4 Cu2 O3 175.8(12) 2_665 . ?
O4 Cu2 N3 91.8(13) 2_665 . ?
O3 Cu2 N3 90.7(13) . . ?
O4 Cu2 C32 87.5(12) 2_665 2_665 ?
O3 Cu2 C32 88.8(12) . 2_665 ?
N3 Cu2 C32 153.6(10) . 2_665 ?
O4 Cu2 N3A 87.5(12) 2_665 2_665 ?
O3 Cu2 N3A 88.8(12) . 2_665 ?
N3 Cu2 N3A 153.6(10) . 2_665 ?
C32 Cu2 N3A 0(2) 2_665 2_665 ?
O4 Cu2 O5 85(2) 2_665 . ?
O3 Cu2 O5 98(2) . . ?
N3 Cu2 O5 97(2) . . ?
C32 Cu2 O5 109(2) 2_665 . ?
N3A Cu2 O5 109(2) 2_665 . ?
O4 Cu2 Cu2 90.2(10) 2_665 2_665 ?
O3 Cu2 Cu2 86.7(8) . 2_665 ?
N3 Cu2 Cu2 84.2(13) . 2_665 ?
C32 Cu2 Cu2 69.5(13) 2_665 2_665 ?
N3A Cu2 Cu2 69.5(13) 2_665 2_665 ?
O5 Cu2 Cu2 174.8(19) . 2_665 ?
C1 O1 Cu1 119.3(15) . . ?
C1 O2 Cu1 104.1(15) . 2_856 ?
C2 O4 Cu2 119(2) . 2_665 ?
C2 O3 Cu2 119(2) . . ?
O2 C1 O1 120(2) . . ?
O2 C1 C3 125(2) . . ?
O1 C1 C3 115(2) . . ?
O4 C2 O3 125(3) . . ?
O4 C2 C13 123(3) . . ?
O3 C2 C13 112(3) . . ?
C4 C3 C8 120.7(14) . . ?
C4 C3 C1 117.6(18) . . ?
C8 C3 C1 121.7(18) . . ?
C3 C4 C5 118.7(15) . . ?
C3 C4 Cl1 121.7(14) . . ?
C5 C4 Cl1 119.6(13) . . ?
C4 C5 C6 121.3(13) . . ?
C4 C5 Cl2 118.9(14) . . ?
C6 C5 Cl2 119.7(12) . . ?
C7 C6 C5 117.4(13) . . ?
C7 C6 C9 120.6(15) . . ?
C5 C6 C9 121.8(14) . . ?
C8 C7 C6 119.8(13) . . ?
C8 C7 Cl3 119.6(14) . . ?
C6 C7 Cl3 120.6(12) . . ?
C3 C8 C7 122.0(14) . . ?
C3 C8 Cl4 118.5(14) . . ?
C7 C8 Cl4 119.5(15) . . ?
C16 C9 C10 124.5(12) . . ?
C16 C9 C6 116.3(13) . . ?
C10 C9 C6 119.2(13) . . ?
C11 C10 C15 116.7(14) . . ?
C11 C10 C9 123.9(14) . . ?
C15 C10 C9 119.4(15) . . ?
C12 C11 C10 121.6(17) . . ?
C12 C11 Cl5 117.2(18) . . ?
C10 C11 Cl5 120.9(13) . . ?
C11 C12 C13 125(2) . . ?
C11 C12 Cl6 123(2) . . ?
C13 C12 Cl6 112(2) . . ?
C12 C13 C14 117.5(18) . . ?
C12 C13 C2 125(3) . . ?
C14 C13 C2 117(3) . . ?
C13 C14 C15 119(2) . . ?
C13 C14 Cl7 122(2) . . ?
C15 C14 Cl7 118.6(18) . . ?
C10 C15 C14 119.9(16) . . ?
C10 C15 Cl8 121.4(13) . . ?
C14 C15 Cl8 118.6(16) . . ?
C17 C16 C21 118.0(14) . . ?
C17 C16 C9 121.6(13) . . ?
C21 C16 C9 120.1(13) . . ?
C16 C17 C18 123.2(13) . . ?
C16 C17 Cl9 120.5(12) . . ?
C18 C17 Cl9 115.8(12) . . ?
C17 C18 C19 121.6(13) . . ?
C17 C18 Cl10 122.8(12) . . ?
C19 C18 Cl10 115.5(14) . . ?
C20 C19 C18 113.0(13) . . ?
C20 C19 Cl11 123.6(12) . . ?
C18 C19 Cl11 123.4(12) . . ?
C21 C20 C19 123.7(12) . . ?
C21 C20 Cl12 122.0(11) . . ?
C19 C20 Cl12 114.3(13) . . ?
C16 C21 C20 120.2(12) . . ?
C16 C21 Cl13 124.0(12) . . ?
C20 C21 Cl13 115.7(11) . . ?
C22 N1 C23 136(5) . . ?
C22 N1 Cu1 74(5) . . ?
C23 N1 Cu1 143(3) . . ?
C22 N1 Cu1 113(5) . 2_856 ?
C23 N1 Cu1 106(3) . 2_856 ?
Cu1 N1 Cu1 39.6(4) . 2_856 ?
N1 C22 C26 99(4) . . ?
N1 C22 Cu1 79(6) . . ?
C26 C22 Cu1 174(4) . . ?
C24 C23 N1 121(3) . . ?
C25 C24 C23 123(3) . . ?
C24 C25 C26 113(3) . . ?
C25 C26 C22 121(3) . . ?
C27 N2 C31 100(3) . . ?
C27 N2 Cu1 136(3) . . ?
C31 N2 Cu1 122(3) . . ?
N2 C27 C28 138(4) . . ?
C29 C28 C27 108(5) . . ?
C28 C29 C30 119(6) . . ?
C29 C30 C31 116(5) . . ?
C30 C31 N2 126(5) . . ?
C36 N3 N3A 122(3) . . ?
C36 N3 Cu2 139(4) . . ?
N3A N3 Cu2 98(3) . . ?
C33 N3A N3 116(3) . . ?
C33 N3A Cu2 135(4) . 2_665 ?
N3 N3A Cu2 108(3) . 2_665 ?
C34 C33 N3A 119(3) . . ?
C35 C34 C33 121(3) . . ?
C34 C35 C36 119(3) . . ?
N3 C36 C35 119(3) . . ?
C37 O5 Cu2 115(7) . . ?
O5 C37 C38 126(8) . . ?
O6 C38 C37 123(6) . . ?
C39 O6 C38 138(9) . . ?
C40 C39 O6 117(5) . . ?
O7 C41 C42 110(5) . . ?
O8 C43 C44 109(5) . . ?

loop_
_geom_bond_atom_site_label_1
_geom_bond_atom_site_label_2
_geom_bond_distance
_geom_bond_site_symmetry_2
_geom_bond_publ_flag
Cu1 Cu1 1.533(9) 2_856 ?
Cu1 O1 1.941(13) . ?
Cu1 O2 2.111(16) 2_856 ?
Cu1 C22 2.18(8) . ?
Cu1 N1 2.22(3) . ?
Cu1 N1 2.29(2) 2_856 ?
Cu1 N2 2.34(3) . ?
Cu2 O4 1.974(17) 2_665 ?
Cu2 O3 2.037(17) . ?
Cu2 N3 2.08(3) . ?
Cu2 C32 2.26(3) 2_665 ?
Cu2 N3A 2.26(3) 2_665 ?
Cu2 O5 2.30(7) . ?
Cu2 Cu2 2.41(2) 2_665 ?
Cl1 C4 1.696(17) . ?
Cl2 C5 1.716(14) . ?
Cl3 C7 1.734(14) . ?
Cl4 C8 1.741(15) . ?
Cl5 C11 1.723(17) . ?
Cl6 C12 1.81(2) . ?
Cl7 C14 1.73(2) . ?
Cl8 C15 1.703(16) . ?
Cl9 C17 1.753(14) . ?
Cl10 C18 1.752(15) . ?
Cl11 C19 1.685(14) . ?
Cl12 C20 1.743(14) . ?
Cl13 C21 1.682(13) . ?
O1 C1 1.25(2) . ?
O2 C1 1.20(2) . ?
O2 Cu1 2.111(16) 2_856 ?
O4 C2 1.30(2) . ?
O4 Cu2 1.974(17) 2_665 ?
O3 C2 1.30(2) . ?
C1 C3 1.52(2) . ?
C2 C13 1.52(3) . ?
C3 C4 1.36(2) . ?
C3 C8 1.37(2) . ?
C4 C5 1.406(19) . ?
C5 C6 1.413(18) . ?
C6 C7 1.403(18) . ?
C6 C9 1.526(18) . ?
C7 C8 1.37(2) . ?
C9 C16 1.431(18) . ?
C9 C10 1.473(19) . ?
C10 C11 1.363(19) . ?
C10 C15 1.40(2) . ?
C11 C12 1.29(3) . ?
C12 C13 1.35(3) . ?
C13 C14 1.36(3) . ?
C14 C15 1.42(2) . ?
C16 C17 1.360(18) . ?
C16 C21 1.371(17) . ?
C17 C18 1.377(19) . ?
C18 C19 1.443(19) . ?
C19 C20 1.413(19) . ?
C20 C21 1.406(19) . ?
N1 C22 1.06(6) . ?
N1 C23 1.34(4) . ?
N1 Cu1 2.29(2) 2_856 ?
C22 C26 1.68(7) . ?
C23 C24 1.26(3) . ?
C24 C25 1.22(3) . ?
C25 C26 1.42(4) . ?
N2 C27 1.26(3) . ?
N2 C31 1.41(3) . ?
C27 C28 1.35(3) . ?
C28 C29 1.31(3) . ?
C29 C30 1.38(4) . ?
C30 C31 1.41(3) . ?
N3 C36 1.35(3) . ?
N3 N3A 1.41(3) . ?
N3A C33 1.41(3) . ?
N3A Cu2 2.26(3) 2_665 ?
C33 C34 1.38(3) . ?
C34 C35 1.37(3) . ?
C35 C36 1.39(3) . ?
O5 C37 1.30(10) . ?
C37 C38 1.92(10) . ?
C38 O6 1.72(9) . ?
O6 C39 1.47(5) . ?
C39 C40 1.37(5) . ?
O7 C41 1.46(5) . ?
C41 C42 1.47(5) . ?
O8 C43 1.45(5) . ?
C43 C44 1.47(5) . ?
